data_4002512
loop_
_publ_author_name
'Johnsson, M.'
'Lemmens, P.'
'Tornroos, K.W.'
'Millet, P.'

_publ_section_title
;
 Crystal structure and magnetic properties of a new two-dimensional S = 1
 quantum system Ni5 (Te O3)3 X2 (X = Cl, Br)
;
_journal_name_full 'Chemistry of Materials (1,1989-)'
_journal_page_first 68
_journal_page_last 73
_journal_volume 15
_journal_year 2003
_chemical_formula_sum 'Cl2 Ni5 O12 Te4'
_chemical_name_systematic 'Ni5 (Te O3)4 Cl2'
_space_group_IT_number 15
_symmetry_space_group_name_Hall '-C 2yc'
_symmetry_space_group_name_H-M 'C 1 2/c 1'
_cell_angle_alpha 90
_cell_angle_beta 125.289
_cell_angle_gamma 90
_cell_formula_units_Z 4
_cell_length_a 19.5674
_cell_length_b 5.2457
_cell_length_c 16.3084
_cell_volume 1366.376
_citation_journal_id_ASTM CMATEX
_cod_data_source_file Johnsson_CMATEX_2003_1810.cif
_cod_data_source_block Cl2Ni5O12Te4
_cod_database_code 4002512

loop_
_symmetry_equiv_pos_as_xyz
x,y,z
-x,y,-z+1/2
-x,-y,-z
x,-y,z-1/2
x+1/2,y+1/2,z
-x+1/2,y+1/2,-z+1/2
-x+1/2,-y+1/2,-z
x+1/2,-y+1/2,z-1/2

loop_
_atom_site_label
_atom_site_type_symbol
_atom_site_fract_x
_atom_site_fract_y
_atom_site_fract_z
_atom_site_occupancy
_atom_site_U_iso_or_equiv
Te1 Te+4 0.6266 0.1829 0.1377 1 0.0
O4 O-2 0.4231 0.5099 0.1448 1 0.0
Te2 Te+4 0.3521 0.7879 0.1203 1 0.0
O1 O-2 0.4347 0.0077 0.1304 1 0.0
Ni3 Ni+2 0.5095 0.7191 0.1213 1 0.0
Ni2 Ni+2 0.4089 0.2842 0.0265 1 0.0
O5 O-2 0.541 0.3333 0.1428 1 0.0
O6 O-2 0.4035 0.6469 -0.0194 1 0.0
O3 O-2 0.4281 0.1204 -0.0702 1 0.0
Cl1 Cl-1 0.2621 0.1915 -0.0937 1 0.0
Ni1 Ni+2 0.5 0.2575 0.25 1 0.0
O2 O-2 0.616 0.8377 0.2506 1 0.0
